data_4303032
loop_
_publ_author_name
'Hiroki Kon'
'Toshi Nagata'

_publ_section_title
;
Syntheses of the Terpyridine-Bipyridine Linked Binary Ligands and
Structural and Redox Properties of Their Cobalt Complexes
;
_journal_name_full 'Inorganic Chemistry'
_journal_page_first 8593
_journal_page_last 8602
_journal_paper_doi 10.1021/ic900932j
_journal_volume 48
_journal_year 2009
_chemical_formula_moiety 'C40 H40 Cl Co F6 N6 O6 P '
_chemical_formula_sum 'C40 H40 Cl Co F6 N6 O6 P'
_chemical_formula_weight 940.14
_space_group_IT_number 14
_symmetry_cell_setting monoclinic
_symmetry_Int_Tables_number 14
_symmetry_space_group_name_Hall '-P 2yn'
_symmetry_space_group_name_H-M 'P 1 21/n 1'
_cell_angle_alpha 90.0000
_cell_angle_beta 95.662(13)
_cell_angle_gamma 90.0000
_cell_formula_units_Z 4
_cell_length_a 18.270(14)
_cell_length_b 8.975(7)
_cell_length_c 24.559(19)
_cell_measurement_reflns_used 10850
_cell_measurement_temperature 293.1
_cell_measurement_theta_max 27.5
_cell_measurement_theta_min 3.1
_cell_volume 4007(5)
_computing_cell_refinement CrystalClear
_computing_data_collection CrystalClear
_computing_data_reduction CrystalStructure
_computing_publication_material 'CrystalStructure 3.8'
_computing_structure_refinement CRYSTALS
_computing_structure_solution SIR92
_diffrn_detector_area_resol_mean 7.31
_diffrn_measured_fraction_theta_full 0.915
_diffrn_measured_fraction_theta_max 0.917
_diffrn_measurement_device_type 'Rigaku Mercury'
_diffrn_measurement_method \w
_diffrn_radiation_type 'Mo K\a'
_diffrn_radiation_wavelength 0.71070
_diffrn_reflns_av_R_equivalents 0.037
_diffrn_reflns_limit_h_max 21
_diffrn_reflns_limit_h_min -23
_diffrn_reflns_limit_k_max 11
_diffrn_reflns_limit_k_min -11
_diffrn_reflns_limit_l_max 31
_diffrn_reflns_limit_l_min -31
_diffrn_reflns_number 28332
_diffrn_reflns_theta_full 27.50
_diffrn_reflns_theta_max 27.48
_exptl_absorpt_coefficient_mu 0.619
_exptl_absorpt_correction_type none
_exptl_crystal_colour colorless
_exptl_crystal_density_diffrn 1.558
_exptl_crystal_density_method 'not measured'
_exptl_crystal_description prism
_exptl_crystal_F_000 1932.00
_exptl_crystal_size_max 0.20
_exptl_crystal_size_mid 0.20
_exptl_crystal_size_min 0.20
_refine_diff_density_max 3.45
_refine_diff_density_min -2.25
_refine_ls_extinction_method none
_refine_ls_goodness_of_fit_ref 1.037
_refine_ls_hydrogen_treatment refall
_refine_ls_number_parameters 581
_refine_ls_number_reflns 22158
_refine_ls_R_factor_gt 0.0647
_refine_ls_shift/su_max 0.0769
_refine_ls_structure_factor_coef Fsqd
_refine_ls_weighting_details 'w = 1/[0.0010Fo^2^ + 6.0000\s(Fo^2^) + 0.5000]/(4Fo^2^)'
_refine_ls_weighting_scheme calc
_refine_ls_wR_factor_ref 0.1505
_reflns_number_gt 22069
_reflns_number_total 8426
_reflns_threshold_expression F^2^>2.0\s(F^2^)
_cod_data_source_file ic900932j_si_002_2.cif
_cod_data_source_block '__kon20080924'
_cod_original_formula_sum 'C40 H40 Cl Co F6 N6 O6 P '
_cod_database_code 4303032

loop_
_symmetry_equiv_pos_site_id
_symmetry_equiv_pos_as_xyz
1 +X,+Y,+Z
2 1/2-X,1/2+Y,1/2-Z
3 -X,-Y,-Z
4 1/2+X,1/2-Y,1/2+Z

loop_
_atom_site_label
_atom_site_type_symbol
_atom_site_fract_x
_atom_site_fract_y
_atom_site_fract_z
_atom_site_U_iso_or_equiv
_atom_site_adp_type
_atom_site_occupancy
_atom_site_symmetry_multiplicity
_atom_site_calc_flag
_atom_site_refinement_flags
_atom_site_disorder_assembly
_atom_site_disorder_group
Co(1) Co 0.507480(10) 0.21954(3) 0.858140(10) 0.02248(6) Uani 1.00 1 d . . .
Cl(1) Cl 0.59444(3) 0.31087(5) 0.93195(2) 0.03176(12) Uani 1.00 1 d . . .
P(1) P 0.58940(3) -0.24330(6) 0.71456(2) 0.03861(15) Uani 1.00 1 d . . .
F(1) F 0.55749(13) -0.1620(3) 0.66094(8) 0.1264(9) Uani 1.00 1 d . . .
F(2) F 0.62007(12) -0.3212(2) 0.76913(8) 0.1058(7) Uani 1.00 1 d . . .
F(3) F 0.62756(9) -0.09410(18) 0.73646(9) 0.0901(6) Uani 1.00 1 d . . .
F(4) F 0.65968(8) -0.29294(18) 0.68680(7) 0.0710(5) Uani 1.00 1 d . . .
F(5) F 0.55107(9) -0.3922(2) 0.69409(12) 0.1295(8) Uani 1.00 1 d . . .
F(8) F 0.51788(7) -0.19420(16) 0.74259(6) 0.0603(4) Uani 1.00 1 d . . .
O(1) O 0.25714(8) -0.18188(14) 0.71424(6) 0.0397(4) Uani 1.00 1 d . . .
O(2) O 0.16413(7) 0.23559(14) 0.95344(6) 0.0320(3) Uani 1.00 1 d . . .
O(3) O 0.00464(11) 0.1351(3) 1.05651(11) 0.1208(10) Uani 1.00 1 d . . .
O(4) O 0.03611(10) 0.2786(2) 0.99213(9) 0.0715(6) Uani 1.00 1 d . . .
O(5) O 1.25282(14) 1.5044(3) 1.04274(12) 0.1200(10) Uani 1.00 1 d . . .
O(6) O 1.81821(13) 1.4281(2) 1.05687(10) 0.0855(7) Uani 1.00 1 d . . .
N(1) N 0.44237(8) 0.42393(16) 0.85386(6) 0.0224(3) Uani 1.00 1 d . . .
N(2) N 0.42621(8) 0.18146(15) 0.90992(6) 0.0216(3) Uani 1.00 1 d . . .
N(3) N 0.52241(8) -0.01287(16) 0.88370(6) 0.0247(3) Uani 1.00 1 d . . .
N(4) N 0.57797(9) 0.25614(18) 0.79641(7) 0.0321(4) Uani 1.00 1 d . . .
N(5) N 0.44581(8) 0.13927(16) 0.78492(6) 0.0260(3) Uani 1.00 1 d . . .
N(6) N 0.22770(9) 0.00046(18) 0.77240(7) 0.0328(4) Uani 1.00 1 d . . .
C(1) C 0.45408(10) 0.5447(2) 0.82344(7) 0.0276(4) Uani 1.00 1 d . . .
C(2) C 0.41013(10) 0.6713(2) 0.82212(8) 0.0296(4) Uani 1.00 1 d . . .
C(3) C 0.35218(10) 0.6726(2) 0.85311(8) 0.0320(5) Uani 1.00 1 d . . .
C(4) C 0.33931(10) 0.5493(2) 0.88549(8) 0.0293(4) Uani 1.00 1 d . . .
C(5) C 0.38539(9) 0.42649(18) 0.88487(7) 0.0229(4) Uani 1.00 1 d . . .
C(6) C 0.37526(9) 0.28826(18) 0.91655(7) 0.0213(4) Uani 1.00 1 d . . .
C(7) C 0.31817(10) 0.26376(19) 0.94846(7) 0.0249(4) Uani 1.00 1 d . . .
C(8) C 0.31162(10) 0.1241(2) 0.97385(7) 0.0244(4) Uani 1.00 1 d . . .
C(9) C 0.36483(9) 0.0145(2) 0.96610(7) 0.0249(4) Uani 1.00 1 d . . .
C(10) C 0.42128(9) 0.04778(18) 0.93450(7) 0.0222(4) Uani 1.00 1 d . . .
C(11) C 0.48018(10) -0.05860(18) 0.92301(7) 0.0233(4) Uani 1.00 1 d . . .
C(12) C 0.49184(10) -0.19629(19) 0.94920(7) 0.0274(4) Uani 1.00 1 d . . .
C(13) C 0.54697(11) -0.2891(2) 0.93405(8) 0.0332(5) Uani 1.00 1 d . . .
C(14) C 0.58818(11) -0.2438(2) 0.89324(8) 0.0333(5) Uani 1.00 1 d . . .
C(15) C 0.57455(10) -0.1050(2) 0.86875(7) 0.0298(4) Uani 1.00 1 d . . .
C(16) C 0.64554(11) 0.3154(2) 0.80497(10) 0.0440(6) Uani 1.00 1 d . . .
C(17) C 0.68868(12) 0.3416(3) 0.76270(11) 0.0519(7) Uani 1.00 1 d . . .
C(18) C 0.66318(13) 0.3063(3) 0.71125(11) 0.0543(7) Uani 1.00 1 d . . .
C(19) C 0.59334(14) 0.2453(2) 0.70104(9) 0.0491(7) Uani 1.00 1 d . . .
C(20) C 0.55207(11) 0.2202(2) 0.74457(8) 0.0326(5) Uani 1.00 1 d P . .
C(21) C 0.47868(11) 0.1501(2) 0.73818(8) 0.0313(5) Uani 1.00 1 d . . .
C(22) C 0.44454(12) 0.0950(2) 0.68859(8) 0.0366(5) Uani 1.00 1 d . . .
C(23) C 0.37764(12) 0.0259(2) 0.68784(8) 0.0373(5) Uani 1.00 1 d . . .
C(24) C 0.34309(11) 0.0161(2) 0.73599(8) 0.0314(5) Uani 1.00 1 d . . .
C(25) C 0.37962(10) 0.07654(19) 0.78325(7) 0.0269(4) Uani 1.00 1 d . . .
C(26) C 0.25168(10) 0.09019(19) 1.00937(7) 0.0261(4) Uani 1.00 1 d . . .
C(27) C 0.26817(11) -0.0032(2) 1.05459(8) 0.0330(5) Uani 1.00 1 d . . .
C(28) C 0.21602(12) -0.0381(2) 1.08898(9) 0.0400(5) Uani 1.00 1 d . . .
C(29) C 0.14632(12) 0.0205(2) 1.07884(9) 0.0415(6) Uani 1.00 1 d . . .
C(30) C 0.12699(11) 0.1137(2) 1.03448(8) 0.0333(5) Uani 1.00 1 d . . .
C(31) C 0.18017(10) 0.14734(19) 0.99891(7) 0.0274(4) Uani 1.00 1 d P . .
C(32) C 0.11789(12) 0.1691(2) 0.90933(9) 0.0391(5) Uani 1.00 1 d . . .
C(33) C 0.16498(12) 0.0852(2) 0.87254(8) 0.0403(5) Uani 1.00 1 d . . .
C(34) C 0.11983(12) 0.0271(2) 0.82158(9) 0.0430(6) Uani 1.00 1 d P . .
C(35) C 0.16168(12) -0.0743(2) 0.78739(9) 0.0391(5) Uani 1.00 1 d . . .
C(36) C 0.27206(11) -0.0631(2) 0.73892(8) 0.0304(4) Uani 1.00 1 d P . .
C(37) C 0.05089(12) 0.1759(2) 1.02963(10) 0.0449(6) Uani 1.00 1 d . . .
C(38) C -0.03987(15) 0.3277(4) 0.98118(14) 0.0864(11) Uani 1.00 1 d . . .
C(39) C 1.21442(19) 1.4834(4) 1.09152(19) 0.1050(14) Uani 1.00 1 d . . .
C(40) C 1.8133(2) 1.2721(4) 1.0586(2) 0.1243(17) Uani 1.00 1 d . . .
H(1) H 0.0846 0.1019 0.9238 0.046 Uiso 1.00 1 c R . .
H(2) H 0.0910 0.2441 0.8887 0.047 Uiso 1.00 1 c R . .
H(3) H 0.2020 0.1503 0.8618 0.048 Uiso 1.00 1 c R . .
H(4) H 0.1875 0.0034 0.8922 0.047 Uiso 1.00 1 c R . .
H(5) H 0.1316 -0.0992 0.7549 0.046 Uiso 1.00 1 c R . .
H(6) H 0.1750 -0.1626 0.8073 0.046 Uiso 1.00 1 c R . .
H(7) H 0.0791 -0.0264 0.8329 0.051 Uiso 1.00 1 c R . .
H(8) H 0.1026 0.1102 0.8000 0.051 Uiso 1.00 1 c R . .
H(9) H 0.4680 0.1047 0.6559 0.044 Uiso 1.00 1 c R . .
H(10) H 0.3560 0.0723 0.8160 0.032 Uiso 1.00 1 c R . .
H(11) H 0.5739 0.2210 0.6648 0.060 Uiso 1.00 1 c R . .
H(12) H 0.3542 -0.0141 0.6548 0.044 Uiso 1.00 1 c R . .
H(13) H 0.6927 0.3228 0.6821 0.067 Uiso 1.00 1 c R . .
H(14) H 0.6640 0.3398 0.8414 0.053 Uiso 1.00 1 c R . .
H(15) H 0.7360 0.3848 0.7703 0.064 Uiso 1.00 1 c R . .
H(16) H 0.3620 -0.0811 0.9824 0.030 Uiso 1.00 1 c R . .
H(17) H 0.3164 -0.0428 1.0617 0.040 Uiso 1.00 1 c R . .
H(18) H 0.5559 -0.3828 0.9515 0.039 Uiso 1.00 1 c R . .
H(19) H 0.2836 0.3406 0.9531 0.030 Uiso 1.00 1 c R . .
H(20) H 0.4947 0.5432 0.8021 0.033 Uiso 1.00 1 c R . .
H(21) H 0.4621 -0.2255 0.9769 0.032 Uiso 1.00 1 c R . .
H(22) H 0.2998 0.5493 0.9079 0.036 Uiso 1.00 1 c R . .
H(23) H 0.2278 -0.1017 1.1195 0.048 Uiso 1.00 1 c R . .
H(24) H 0.4202 0.7545 0.8002 0.036 Uiso 1.00 1 c R . .
H(25) H 0.3207 0.7570 0.8525 0.038 Uiso 1.00 1 c R . .
H(26) H 0.1103 -0.0040 1.1027 0.051 Uiso 1.00 1 c R . .
H(27) H 0.6257 -0.3064 0.8818 0.039 Uiso 1.00 1 c R . .
H(28) H 0.6036 -0.0740 0.8408 0.036 Uiso 1.00 1 c R . .
H(29) H -0.0643 0.2679 0.9531 0.105 Uiso 1.00 1 c R . .
H(30) H -0.0409 0.4290 0.9699 0.104 Uiso 1.00 1 c R . .
H(31) H -0.0640 0.3182 1.0135 0.105 Uiso 1.00 1 c R . .

loop_
_atom_site_aniso_label
_atom_site_aniso_U_11
_atom_site_aniso_U_22
_atom_site_aniso_U_33
_atom_site_aniso_U_12
_atom_site_aniso_U_13
_atom_site_aniso_U_23
Co(1) 0.02081(14) 0.02403(13) 0.02291(13) 0.00146(10) 0.00373(10) 0.00329(9)
Cl(1) 0.0313(2) 0.0317(2) 0.0317(2) -0.00175(19) -0.0003(2) 0.00459(18)
P(1) 0.0344(3) 0.0416(3) 0.0424(3) -0.0025(2) 0.0165(2) -0.0104(2)
F(1) 0.1373(18) 0.199(2) 0.0446(10) 0.0695(18) 0.0166(11) 0.0127(13)
F(2) 0.1228(15) 0.1267(17) 0.0732(11) 0.0776(14) 0.0366(11) 0.0276(11)
F(3) 0.0671(10) 0.0579(10) 0.1523(17) -0.0203(8) 0.0460(10) -0.0474(10)
F(4) 0.0508(8) 0.0889(11) 0.0796(11) -0.0059(7) 0.0376(7) -0.0397(9)
F(5) 0.0554(10) 0.0812(13) 0.258(2) -0.0265(9) 0.0458(13) -0.0896(16)
F(8) 0.0472(8) 0.0561(8) 0.0831(10) 0.0144(6) 0.0333(7) 0.0057(7)
O(1) 0.0539(9) 0.0235(6) 0.0395(8) -0.0015(6) -0.0068(6) -0.0074(5)
O(2) 0.0302(7) 0.0323(7) 0.0346(7) 0.0001(5) 0.0085(5) 0.0055(5)
O(3) 0.0476(12) 0.189(2) 0.133(2) 0.0189(14) 0.0458(13) 0.090(2)
O(4) 0.0500(10) 0.0842(14) 0.0849(14) 0.0248(9) 0.0305(10) 0.0124(11)
O(5) 0.0838(15) 0.148(2) 0.127(2) -0.0387(16) 0.0071(15) -0.0691(19)
O(6) 0.1031(16) 0.0689(14) 0.0895(16) 0.0013(11) 0.0343(13) -0.0046(11)
N(1) 0.0206(7) 0.0227(7) 0.0241(7) -0.0011(5) 0.0034(6) 0.0018(5)
N(2) 0.0213(7) 0.0210(7) 0.0223(7) 0.0020(5) 0.0009(6) 0.0017(5)
N(3) 0.0252(7) 0.0249(7) 0.0239(7) 0.0022(6) 0.0019(6) 0.0013(5)
N(4) 0.0247(8) 0.0357(9) 0.0370(9) 0.0042(6) 0.0087(7) 0.0073(6)
N(5) 0.0308(8) 0.0247(7) 0.0228(7) 0.0061(6) 0.0047(6) 0.0020(5)
N(6) 0.0348(9) 0.0259(8) 0.0363(9) -0.0045(7) -0.0038(7) -0.0016(6)
C(1) 0.0295(9) 0.0271(9) 0.0263(9) -0.0049(7) 0.0028(7) 0.0046(7)
C(2) 0.0339(10) 0.0234(8) 0.0306(9) -0.0023(7) -0.0008(8) 0.0070(7)
C(3) 0.0305(10) 0.0264(9) 0.0382(10) 0.0035(8) -0.0006(8) 0.0051(7)
C(4) 0.0251(9) 0.0277(9) 0.0353(10) 0.0033(7) 0.0043(8) 0.0044(7)
C(5) 0.0216(9) 0.0221(8) 0.0244(8) -0.0039(6) 0.0001(7) 0.0000(6)
C(6) 0.0223(9) 0.0197(8) 0.0220(8) -0.0025(6) 0.0022(6) -0.0006(6)
C(7) 0.0251(9) 0.0225(8) 0.0275(9) -0.0029(7) 0.0047(7) -0.0008(6)
C(8) 0.0243(9) 0.0270(8) 0.0222(8) -0.0027(7) 0.0032(7) 0.0005(6)
C(9) 0.0285(9) 0.0219(8) 0.0245(8) -0.0008(7) 0.0032(7) 0.0026(6)
C(10) 0.0238(9) 0.0200(8) 0.0222(8) -0.0003(6) -0.0004(7) -0.0005(6)
C(11) 0.0269(9) 0.0217(8) 0.0205(8) -0.0010(7) -0.0019(7) -0.0011(6)
C(12) 0.0332(10) 0.0237(9) 0.0248(8) -0.0001(7) -0.0001(7) 0.0002(6)
C(13) 0.0403(12) 0.0247(9) 0.0327(10) 0.0088(8) -0.0068(8) 0.0000(7)
C(14) 0.0287(10) 0.0316(10) 0.0389(11) 0.0090(8) -0.0006(8) -0.0073(8)
C(15) 0.0287(10) 0.0319(10) 0.0295(9) 0.0023(8) 0.0059(8) -0.0020(7)
C(16) 0.0270(11) 0.0600(14) 0.0456(12) 0.0017(10) 0.0068(9) 0.0118(10)
C(17) 0.0289(11) 0.0680(16) 0.0611(16) 0.0037(11) 0.0167(11) 0.0187(12)
C(18) 0.0450(14) 0.0692(17) 0.0528(14) 0.0087(12) 0.0260(11) 0.0188(12)
C(19) 0.0554(15) 0.0623(15) 0.0329(11) 0.0079(11) 0.0202(10) 0.0067(10)
C(20) 0.0336(11) 0.0327(9) 0.0335(10) 0.0122(8) 0.0128(8) 0.0072(8)
C(21) 0.0391(11) 0.0278(9) 0.0276(9) 0.0127(8) 0.0063(8) 0.0037(7)
C(22) 0.0464(12) 0.0384(11) 0.0259(9) 0.0119(9) 0.0074(8) -0.0018(8)
C(23) 0.0513(13) 0.0322(10) 0.0273(10) 0.0096(9) -0.0021(9) -0.0052(7)
C(24) 0.0401(11) 0.0197(8) 0.0328(10) 0.0063(8) -0.0042(8) -0.0014(7)
C(25) 0.0316(10) 0.0249(8) 0.0242(8) 0.0056(7) 0.0019(7) 0.0010(6)
C(26) 0.0299(9) 0.0240(8) 0.0254(8) -0.0043(7) 0.0080(7) -0.0015(6)
C(27) 0.0351(11) 0.0343(10) 0.0305(10) -0.0011(8) 0.0072(8) 0.0039(7)
C(28) 0.0471(13) 0.0419(11) 0.0323(10) -0.0076(10) 0.0115(9) 0.0080(8)
C(29) 0.0414(12) 0.0480(12) 0.0382(11) -0.0131(10) 0.0188(9) 0.0022(9)
C(30) 0.0321(10) 0.0338(10) 0.0350(10) -0.0111(8) 0.0089(8) -0.0027(8)
C(31) 0.0338(10) 0.0197(8) 0.0301(9) -0.0035(7) 0.0104(8) -0.0008(7)
C(32) 0.0353(11) 0.0415(11) 0.0399(11) -0.0031(9) 0.0003(9) 0.0109(9)
C(33) 0.0417(12) 0.0459(12) 0.0332(10) 0.0009(9) 0.0024(9) 0.0009(9)
C(34) 0.0371(12) 0.0455(12) 0.0454(12) -0.0053(10) -0.0015(10) 0.0056(9)
C(35) 0.0381(11) 0.0356(11) 0.0414(11) -0.0103(9) -0.0076(9) 0.0018(8)
C(36) 0.0391(11) 0.0205(8) 0.0296(9) 0.0033(8) -0.0077(8) 0.0033(7)
C(37) 0.0391(12) 0.0499(13) 0.0492(13) -0.0018(10) 0.0217(10) 0.0094(10)
C(38) 0.0499(17) 0.114(2) 0.096(2) 0.0291(18) 0.0099(16) -0.003(2)
C(39) 0.071(2) 0.117(3) 0.134(3) -0.020(2) 0.042(2) -0.048(2)
C(40) 0.170(4) 0.054(2) 0.167(4) 0.005(2) 0.108(3) 0.010(2)

loop_
_atom_type_symbol
_atom_type_description
_atom_type_scat_dispersion_real
_atom_type_scat_dispersion_imag
_atom_type_scat_source
C C 0.003 0.002
;
International Tables for Crystallography
(1992, Vol. C, Tables 4.2.6.8 and 6.1.1.4)
;
H H 0.000 0.000
;
International Tables for Crystallography
(1992, Vol. C, Table 6.1.1.4)
;
N N 0.006 0.003
;
International Tables for Crystallography
(1992, Vol. C, Tables 4.2.6.8 and 6.1.1.4)
;
O O 0.011 0.006
;
International Tables for Crystallography
(1992, Vol. C, Tables 4.2.6.8 and 6.1.1.4)
;
Co Co 0.349 0.972
;
International Tables for Crystallography
(1992, Vol. C, Tables 4.2.6.8 and 6.1.1.4)
;
Cl Cl 0.148 0.159
;
International Tables for Crystallography
(1992, Vol. C, Tables 4.2.6.8 and 6.1.1.4)
;
P P 0.102 0.094
;
International Tables for Crystallography
(1992, Vol. C, Tables 4.2.6.8 and 6.1.1.4)
;
F F 0.017 0.010
;
International Tables for Crystallography
(1992, Vol. C, Tables 4.2.6.8 and 6.1.1.4)
;

loop_
_geom_angle_atom_site_label_1
_geom_angle_atom_site_label_2
_geom_angle_atom_site_label_3
_geom_angle
_geom_angle_publ_flag
_geom_angle_site_symmetry_1
_geom_angle_site_symmetry_2
_geom_angle_site_symmetry_3
Cl(1) Co(1) N(1) 93.76(3) yes . . .
Cl(1) Co(1) N(2) 93.04(4) yes . . .
Cl(1) Co(1) N(3) 93.08(3) yes . . .
Cl(1) Co(1) N(4) 94.76(4) yes . . .
Cl(1) Co(1) N(5) 170.52(4) yes . . .
N(1) Co(1) N(2) 75.44(5) yes . . .
N(1) Co(1) N(3) 150.10(5) yes . . .
N(1) Co(1) N(4) 101.71(6) yes . . .
N(1) Co(1) N(5) 90.18(5) yes . . .
N(2) Co(1) N(3) 75.15(5) yes . . .
N(2) Co(1) N(4) 171.87(5) yes . . .
N(2) Co(1) N(5) 96.30(5) yes . . .
N(3) Co(1) N(4) 106.68(6) yes . . .
N(3) Co(1) N(5) 87.75(5) yes . . .
N(4) Co(1) N(5) 75.98(6) yes . . .
F(1) P(1) F(2) 178.33(12) yes . . .
F(1) P(1) F(3) 90.37(12) yes . . .
F(1) P(1) F(4) 91.12(10) yes . . .
F(1) P(1) F(5) 90.59(13) yes . . .
F(1) P(1) F(8) 88.93(10) yes . . .
F(2) P(1) F(3) 88.78(11) yes . . .
F(2) P(1) F(4) 90.34(10) yes . . .
F(2) P(1) F(5) 90.25(12) yes . . .
F(2) P(1) F(8) 89.62(9) yes . . .
F(3) P(1) F(4) 92.05(9) yes . . .
F(3) P(1) F(5) 178.76(13) yes . . .
F(3) P(1) F(8) 88.38(8) yes . . .
F(4) P(1) F(5) 88.71(10) yes . . .
F(4) P(1) F(8) 179.56(8) yes . . .
F(5) P(1) F(8) 90.85(9) yes . . .
C(31) O(2) C(32) 115.80(14) yes . . .
C(37) O(4) C(38) 118.0(2) yes . . .
Co(1) N(1) C(1) 126.00(12) yes . . .
Co(1) N(1) C(5) 115.73(10) yes . . .
C(1) N(1) C(5) 118.27(14) yes . . .
Co(1) N(2) C(6) 119.85(11) yes . . .
Co(1) N(2) C(10) 120.23(11) yes . . .
C(6) N(2) C(10) 119.82(15) yes . . .
Co(1) N(3) C(11) 115.39(11) yes . . .
Co(1) N(3) C(15) 125.58(12) yes . . .
C(11) N(3) C(15) 118.53(14) yes . . .
Co(1) N(4) C(16) 124.52(14) yes . . .
Co(1) N(4) C(20) 117.23(13) yes . . .
C(16) N(4) C(20) 118.23(18) yes . . .
Co(1) N(5) C(21) 116.52(11) yes . . .
Co(1) N(5) C(25) 124.55(12) yes . . .
C(21) N(5) C(25) 118.89(15) yes . . .
C(35) N(6) C(36) 121.67(16) yes . . .
N(1) C(1) C(2) 123.26(17) yes . . .
C(1) C(2) C(3) 118.20(17) yes . . .
C(2) C(3) C(4) 119.65(17) yes . . .
C(3) C(4) C(5) 119.13(17) yes . . .
N(1) C(5) C(4) 121.49(15) yes . . .
N(1) C(5) C(6) 115.11(14) yes . . .
C(4) C(5) C(6) 123.39(16) yes . . .
N(2) C(6) C(5) 113.87(14) yes . . .
N(2) C(6) C(7) 121.36(15) yes . . .
C(5) C(6) C(7) 124.72(15) yes . . .
C(6) C(7) C(8) 119.57(16) yes . . .
C(7) C(8) C(9) 118.09(16) yes . . .
C(7) C(8) C(26) 122.47(16) yes . . .
C(9) C(8) C(26) 119.42(15) yes . . .
C(8) C(9) C(10) 119.20(16) yes . . .
N(2) C(10) C(9) 121.94(15) yes . . .
N(2) C(10) C(11) 113.86(15) yes . . .
C(9) C(10) C(11) 124.18(15) yes . . .
N(3) C(11) C(10) 114.44(14) yes . . .
N(3) C(11) C(12) 121.49(16) yes . . .
C(10) C(11) C(12) 124.06(16) yes . . .
C(11) C(12) C(13) 119.27(17) yes . . .
C(12) C(13) C(14) 118.89(17) yes . . .
C(13) C(14) C(15) 119.47(18) yes . . .
N(3) C(15) C(14) 122.31(17) yes . . .
N(4) C(16) C(17) 122.2(2) yes . . .
C(16) C(17) C(18) 119.8(2) yes . . .
C(17) C(18) C(19) 119.4(2) yes . . .
C(18) C(19) C(20) 119.0(2) yes . . .
N(4) C(20) C(19) 121.39(18) yes . . .
N(4) C(20) C(21) 115.57(17) yes . . .
C(19) C(20) C(21) 123.03(18) yes . . .
N(5) C(21) C(20) 114.57(16) yes . . .
N(5) C(21) C(22) 121.06(17) yes . . .
C(20) C(21) C(22) 124.36(18) yes . . .
C(21) C(22) C(23) 119.43(19) yes . . .
C(22) C(23) C(24) 119.63(17) yes . . .
C(23) C(24) C(25) 117.53(17) yes . . .
C(23) C(24) C(36) 122.69(17) yes . . .
C(25) C(24) C(36) 119.68(17) yes . . .
N(5) C(25) C(24) 123.40(17) yes . . .
C(8) C(26) C(27) 118.11(16) yes . . .
C(8) C(26) C(31) 122.71(15) yes . . .
C(27) C(26) C(31) 119.18(17) yes . . .
C(26) C(27) C(28) 121.14(18) yes . . .
C(27) C(28) C(29) 119.22(19) yes . . .
C(28) C(29) C(30) 122.0(2) yes . . .
C(29) C(30) C(31) 118.65(18) yes . . .
C(29) C(30) C(37) 116.75(19) yes . . .
C(31) C(30) C(37) 124.55(17) yes . . .
O(2) C(31) C(26) 118.59(16) yes . . .
O(2) C(31) C(30) 121.61(16) yes . . .
C(26) C(31) C(30) 119.80(16) yes . . .
O(2) C(32) C(33) 109.34(16) yes . . .
C(32) C(33) C(34) 111.64(17) yes . . .
C(33) C(34) C(35) 113.83(17) yes . . .
N(6) C(35) C(34) 110.02(17) yes . . .
O(1) C(36) N(6) 123.25(18) yes . . .
O(1) C(36) C(24) 122.45(18) yes . . .
N(6) C(36) C(24) 114.22(16) yes . . .
O(3) C(37) O(4) 120.1(2) yes . . .
O(3) C(37) C(30) 123.5(2) yes . . .
O(4) C(37) C(30) 116.4(2) yes . . .
N(1) C(1) H(20) 118.1(2) no . . .
C(2) C(1) H(20) 118.7(2) no . . .
C(1) C(2) H(24) 120.8(2) no . . .
C(3) C(2) H(24) 121.0(2) no . . .
C(2) C(3) H(25) 120.0(2) no . . .
C(4) C(3) H(25) 120.3(2) no . . .
C(3) C(4) H(22) 120.7(2) no . . .
C(5) C(4) H(22) 120.2(2) no . . .
C(6) C(7) H(19) 120.04(19) no . . .
C(8) C(7) H(19) 120.4(2) no . . .
C(8) C(9) H(16) 120.5(2) no . . .
C(10) C(9) H(16) 120.34(19) no . . .
C(11) C(12) H(21) 120.1(2) no . . .
C(13) C(12) H(21) 120.7(2) no . . .
C(12) C(13) H(18) 120.5(2) no . . .
C(14) C(13) H(18) 120.6(2) no . . .
C(13) C(14) H(27) 120.2(2) no . . .
C(15) C(14) H(27) 120.3(2) no . . .
N(3) C(15) H(28) 118.7(2) no . . .
C(14) C(15) H(28) 119.0(2) no . . .
N(4) C(16) H(14) 118.4(2) no . . .
C(17) C(16) H(14) 119.4(2) no . . .
C(16) C(17) H(15) 119.8(2) no . . .
C(18) C(17) H(15) 120.4(3) no . . .
C(17) C(18) H(13) 120.3(2) no . . .
C(19) C(18) H(13) 120.3(2) no . . .
C(18) C(19) H(11) 120.8(2) no . . .
C(20) C(19) H(11) 120.2(2) no . . .
C(21) C(22) H(9) 120.2(2) no . . .
C(23) C(22) H(9) 120.4(2) no . . .
C(22) C(23) H(12) 120.6(2) no . . .
C(24) C(23) H(12) 119.7(2) no . . .
N(5) C(25) H(10) 118.51(19) no . . .
C(24) C(25) H(10) 118.1(2) no . . .
C(26) C(27) H(17) 119.5(2) no . . .
C(28) C(27) H(17) 119.4(2) no . . .
C(27) C(28) H(23) 120.4(2) no . . .
C(29) C(28) H(23) 120.4(2) no . . .
C(28) C(29) H(26) 119.0(2) no . . .
C(30) C(29) H(26) 119.0(2) no . . .
O(2) C(32) H(1) 109.3(2) no . . .
O(2) C(32) H(2) 110.1(2) no . . .
C(33) C(32) H(1) 109.3(2) no . . .
C(33) C(32) H(2) 109.2(2) no . . .
H(1) C(32) H(2) 109.5(2) no . . .
C(32) C(33) H(3) 108.8(2) no . . .
C(32) C(33) H(4) 109.0(2) no . . .
C(34) C(33) H(3) 109.0(2) no . . .
C(34) C(33) H(4) 109.0(2) no . . .
H(3) C(33) H(4) 109.5(2) no . . .
C(33) C(34) H(7) 108.0(2) no . . .
C(33) C(34) H(8) 108.2(2) no . . .
C(35) C(34) H(7) 108.4(2) no . . .
C(35) C(34) H(8) 108.9(2) no . . .
H(7) C(34) H(8) 109.5(2) no . . .
N(6) C(35) H(5) 108.6(2) no . . .
N(6) C(35) H(6) 109.7(2) no . . .
C(34) C(35) H(5) 109.2(2) no . . .
C(34) C(35) H(6) 109.8(2) no . . .
H(5) C(35) H(6) 109.5(2) no . . .
O(4) C(38) H(29) 109.5 no . . .
O(4) C(38) H(30) 109.5 no . . .
O(4) C(38) H(31) 109.4 no . . .
H(29) C(38) H(30) 109.5 no . . .
H(29) C(38) H(31) 109.5 no . . .
H(30) C(38) H(31) 109.5 no . . .

loop_
_geom_bond_atom_site_label_1
_geom_bond_atom_site_label_2
_geom_bond_distance
_geom_bond_publ_flag
_geom_bond_site_symmetry_1
_geom_bond_site_symmetry_2
Co(1) Cl(1) 2.4318(5) yes . .
Co(1) N(1) 2.1832(14) yes . .
Co(1) N(2) 2.0763(15) yes . .
Co(1) N(3) 2.1875(14) yes . .
Co(1) N(4) 2.1095(17) yes . .
Co(1) N(5) 2.1499(14) yes . .
P(1) F(1) 1.567(2) yes . .
P(1) F(2) 1.566(2) yes . .
P(1) F(3) 1.5794(17) yes . .
P(1) F(4) 1.5763(16) yes . .
P(1) F(5) 1.569(2) yes . .
P(1) F(8) 1.5978(14) yes . .
O(1) C(36) 1.243(2) yes . .
O(2) C(31) 1.377(2) yes . .
O(2) C(32) 1.436(2) yes . .
O(3) C(37) 1.181(3) yes . .
O(4) C(37) 1.312(3) yes . .
O(4) C(38) 1.456(3) yes . .
O(5) C(39) 1.459(5) yes . .
O(6) C(40) 1.404(4) yes . .
N(1) C(1) 1.345(2) yes . .
N(1) C(5) 1.349(2) yes . .
N(2) C(6) 1.357(2) yes . .
N(2) C(10) 1.350(2) yes . .
N(3) C(11) 1.357(2) yes . .
N(3) C(15) 1.340(2) yes . .
N(4) C(16) 1.342(2) yes . .
N(4) C(20) 1.353(2) yes . .
N(5) C(21) 1.350(2) yes . .
N(5) C(25) 1.331(2) yes . .
N(6) C(35) 1.459(2) yes . .
N(6) C(36) 1.338(2) yes . .
C(1) C(2) 1.390(2) yes . .
C(2) C(3) 1.364(2) yes . .
C(3) C(4) 1.396(2) yes . .
C(4) C(5) 1.388(2) yes . .
C(5) C(6) 1.486(2) yes . .
C(6) C(7) 1.383(2) yes . .
C(7) C(8) 1.411(2) yes . .
C(8) C(9) 1.409(2) yes . .
C(8) C(26) 1.497(2) yes . .
C(9) C(10) 1.383(2) yes . .
C(10) C(11) 1.486(2) yes . .
C(11) C(12) 1.400(2) yes . .
C(12) C(13) 1.386(2) yes . .
C(13) C(14) 1.373(2) yes . .
C(14) C(15) 1.395(2) yes . .
C(16) C(17) 1.384(3) yes . .
C(17) C(18) 1.341(3) yes . .
C(18) C(19) 1.388(3) yes . .
C(19) C(20) 1.386(3) yes . .
C(20) C(21) 1.476(2) yes . .
C(21) C(22) 1.402(2) yes . .
C(22) C(23) 1.369(3) yes . .
C(23) C(24) 1.397(2) yes . .
C(24) C(25) 1.391(2) yes . .
C(24) C(36) 1.488(2) yes . .
C(26) C(27) 1.400(2) yes . .
C(26) C(31) 1.403(2) yes . .
C(27) C(28) 1.370(3) yes . .
C(28) C(29) 1.378(3) yes . .
C(29) C(30) 1.391(2) yes . .
C(30) C(31) 1.402(2) yes . .
C(30) C(37) 1.492(2) yes . .
C(32) C(33) 1.509(3) yes . .
C(33) C(34) 1.522(2) yes . .
C(34) C(35) 1.498(3) yes . .
C(1) H(20) 0.950(2) no . .
C(2) H(24) 0.950(2) no . .
C(3) H(25) 0.950(2) no . .
C(4) H(22) 0.950(2) no . .
C(7) H(19) 0.950(2) no . .
C(9) H(16) 0.950(2) no . .
C(12) H(21) 0.950(2) no . .
C(13) H(18) 0.950(2) no . .
C(14) H(27) 0.950(2) no . .
C(15) H(28) 0.950(2) no . .
C(16) H(14) 0.950(3) no . .
C(17) H(15) 0.950(3) no . .
C(18) H(13) 0.950(3) no . .
C(19) H(11) 0.950(3) no . .
C(22) H(9) 0.950(2) no . .
C(23) H(12) 0.950(2) no . .
C(25) H(10) 0.950(2) no . .
C(27) H(17) 0.950(2) no . .
C(28) H(23) 0.950(3) no . .
C(29) H(26) 0.950(3) no . .
C(32) H(1) 0.950(3) no . .
C(32) H(2) 0.950(3) no . .
C(33) H(3) 0.950(3) no . .
C(33) H(4) 0.950(3) no . .
C(34) H(7) 0.950(3) no . .
C(34) H(8) 0.950(3) no . .
C(35) H(5) 0.950(2) no . .
C(35) H(6) 0.950(2) no . .
C(38) H(29) 0.950 no . .
C(38) H(30) 0.950 no . .
C(38) H(31) 0.950 no . .

loop_
_geom_contact_atom_site_label_1
_geom_contact_atom_site_label_2
_geom_contact_distance
_geom_contact_publ_flag
_geom_contact_site_symmetry_1
_geom_contact_site_symmetry_2
Cl(1) O(5) 3.253(2) ? . 3_777
F(1) C(22) 3.212(3) ? . .
F(1) C(38) 3.475(3) ? . 2_546
F(2) C(14) 3.235(2) ? . .
F(2) C(15) 3.293(2) ? . .
F(2) C(16) 3.398(3) ? . 1_545
F(2) C(17) 3.285(3) ? . 1_545
F(3) C(15) 3.482(2) ? . .
F(3) C(17) 3.405(2) ? . 2_646
F(3) C(19) 3.212(2) ? . .
F(3) C(20) 3.155(2) ? . .
F(3) C(21) 3.496(2) ? . .
F(4) C(17) 3.161(2) ? . 2_646
F(4) C(28) 3.102(2) ? . 4_544
F(4) C(29) 3.337(2) ? . 4_544
F(5) C(18) 3.394(3) ? . 1_545
F(5) C(19) 3.344(3) ? . 1_545
F(5) C(34) 3.191(2) ? . 2_546
F(8) N(5) 3.470(2) ? . .
F(8) C(1) 3.354(2) ? . 1_545
F(8) C(2) 3.147(2) ? . 1_545
F(8) C(15) 3.268(2) ? . .
F(8) C(21) 3.171(2) ? . .
F(8) C(22) 3.153(2) ? . .
F(8) C(23) 3.405(2) ? . .
O(1) N(6) 2.880(2) ? . 2_546
O(1) C(4) 3.544(2) ? . 2_546
O(1) C(5) 3.522(2) ? . 2_546
O(1) C(24) 3.555(2) ? . 2_546
O(1) C(25) 3.313(2) ? . 2_546
O(1) C(33) 3.396(2) ? . 2_546
O(2) O(5) 3.543(3) ? . 1_445
O(2) O(6) 3.048(2) ? . 3_777
O(3) C(37) 3.588(3) ? . 3_557
O(4) C(38) 3.593(4) ? . 3_567
O(5) Cl(1) 3.253(2) ? . 3_777
O(5) O(2) 3.543(3) ? . 1_665
O(5) O(6) 2.722(3) ? . 3_887
O(5) C(7) 3.464(3) ? . 1_665
O(5) C(31) 3.593(3) ? . 1_665
O(5) C(40) 3.329(5) ? . 3_887
O(6) O(2) 3.048(2) ? . 3_777
O(6) O(5) 2.722(3) ? . 3_887
O(6) C(4) 3.336(3) ? . 3_777
O(6) C(23) 3.318(3) ? . 4_665
O(6) C(38) 3.456(4) ? . 1_765
N(5) F(8) 3.470(2) ? . .
N(5) C(35) 3.596(2) ? . 2_556
N(6) O(1) 2.880(2) ? . 2_556
N(6) C(2) 3.595(2) ? . 2_546
C(1) F(8) 3.354(2) ? . 1_565
C(1) C(13) 3.402(2) ? . 1_565
C(1) C(14) 3.423(2) ? . 1_565
C(1) C(35) 3.448(2) ? . 2_556
C(2) F(8) 3.147(2) ? . 1_565
C(2) N(6) 3.595(2) ? . 2_556
C(2) C(12) 3.530(2) ? . 1_565
C(2) C(13) 3.546(2) ? . 1_565
C(3) C(12) 3.504(2) ? . 1_565
C(4) O(1) 3.544(2) ? . 2_556
C(4) O(6) 3.336(3) ? . 3_777
C(5) O(1) 3.522(2) ? . 2_556
C(7) O(5) 3.464(3) ? . 1_445
C(8) C(13) 3.582(2) ? . 3_657
C(9) C(12) 3.574(2) ? . 3_657
C(10) C(12) 3.400(2) ? . 3_657
C(12) C(2) 3.530(2) ? . 1_545
C(12) C(3) 3.504(2) ? . 1_545
C(12) C(9) 3.574(2) ? . 3_657
C(12) C(10) 3.400(2) ? . 3_657
C(13) C(1) 3.402(2) ? . 1_545
C(13) C(2) 3.546(2) ? . 1_545
C(13) C(8) 3.582(2) ? . 3_657
C(14) F(2) 3.235(2) ? . .
C(14) C(1) 3.423(2) ? . 1_545
C(14) C(27) 3.575(2) ? . 3_657
C(15) F(2) 3.293(2) ? . .
C(15) F(3) 3.482(2) ? . .
C(15) F(8) 3.268(2) ? . .
C(15) C(27) 3.417(2) ? . 3_657
C(16) F(2) 3.398(3) ? . 1_565
C(17) F(2) 3.285(3) ? . 1_565
C(17) F(3) 3.405(2) ? . 2_656
C(17) F(4) 3.161(2) ? . 2_656
C(18) F(5) 3.394(3) ? . 1_565
C(18) C(29) 3.590(3) ? . 4_554
C(19) F(3) 3.212(2) ? . .
C(19) F(5) 3.344(3) ? . 1_565
C(20) F(3) 3.155(2) ? . .
C(21) F(3) 3.496(2) ? . .
C(21) F(8) 3.171(2) ? . .
C(21) C(35) 3.574(2) ? . 2_556
C(22) F(1) 3.212(3) ? . .
C(22) F(8) 3.153(2) ? . .
C(23) F(8) 3.405(2) ? . .
C(23) O(6) 3.318(3) ? . 4_364
C(24) O(1) 3.555(2) ? . 2_556
C(25) O(1) 3.313(2) ? . 2_556
C(27) C(14) 3.575(2) ? . 3_657
C(27) C(15) 3.417(2) ? . 3_657
C(28) F(4) 3.102(2) ? . 4_445
C(29) F(4) 3.337(2) ? . 4_445
C(29) C(18) 3.590(3) ? . 4_455
C(31) O(5) 3.593(3) ? . 1_445
C(33) O(1) 3.396(2) ? . 2_556
C(34) F(5) 3.191(2) ? . 2_556
C(35) N(5) 3.596(2) ? . 2_546
C(35) C(1) 3.448(2) ? . 2_546
C(35) C(21) 3.574(2) ? . 2_546
C(37) O(3) 3.588(3) ? . 3_557
C(38) F(1) 3.475(3) ? . 2_556
C(38) O(4) 3.593(4) ? . 3_567
C(38) O(6) 3.456(4) ? . 1_345
C(38) C(38) 3.504(5) ? . 3_567
C(38) C(40) 3.474(6) ? . 1_345
C(40) O(5) 3.329(5) ? . 3_887
C(40) C(38) 3.474(6) ? . 1_765
Cl(1) H(16) 2.9972(17) ? . 3_657
Cl(1) H(17) 2.901(2) ? . 3_657
Cl(1) H(18) 2.8900(19) ? . 1_565
Cl(1) H(21) 2.6672(18) ? . 3_657
P(1) H(15) 3.376(2) ? . 2_646
P(1) H(20) 3.4673(19) ? . 1_545
P(1) H(28) 3.4388(18) ? . .
F(1) H(2) 2.983(3) ? . 2_546
F(1) H(9) 2.894(3) ? . .
F(1) H(11) 3.451(3) ? . .
F(1) H(26) 3.498(3) ? . 4_544
F(1) H(29) 2.884 ? . 2_546
F(1) H(30) 3.299 ? . 2_546
F(2) H(14) 3.573(3) ? . 1_545
F(2) H(15) 3.382(3) ? . 1_545
F(2) H(15) 3.431(3) ? . 2_646
F(2) H(20) 2.783(2) ? . 1_545
F(2) H(27) 2.763(2) ? . .
F(2) H(28) 2.866(2) ? . .
F(3) H(11) 3.423(2) ? . .
F(3) H(15) 2.521(2) ? . 2_646
F(3) H(28) 2.647(2) ? . .
F(4) H(13) 3.505(3) ? . 1_545
F(4) H(14) 3.566(2) ? . 2_646
F(4) H(15) 2.624(2) ? . 2_646
F(4) H(23) 2.362(2) ? . 4_544
F(4) H(26) 2.834(2) ? . 4_544
F(5) H(2) 3.365(2) ? . 2_546
F(5) H(7) 2.690(2) ? . 2_546
F(5) H(8) 2.825(2) ? . 2_546
F(5) H(11) 3.578(3) ? . 1_545
F(5) H(20) 2.996(3) ? . 1_545
F(5) H(26) 2.748(3) ? . 4_544
F(8) H(8) 2.927(2) ? . 2_546
F(8) H(9) 3.489(2) ? . .
F(8) H(20) 2.827(2) ? . 1_545
F(8) H(24) 2.428(2) ? . 1_545
F(8) H(28) 2.947(2) ? . .
O(1) H(3) 2.567(2) ? . 2_546
O(1) H(8) 3.218(2) ? . 2_546
O(1) H(10) 3.065(2) ? . 2_546
O(1) H(24) 3.523(2) ? . 1_545
O(1) H(25) 3.523(2) ? . 1_545
O(2) H(12) 3.471(2) ? . 2_556
O(3) H(1) 2.752(3) ? . 3_557
O(3) H(7) 3.389(3) ? . 3_557
O(3) H(9) 3.491(3) ? . 4_455
O(3) H(11) 3.111(3) ? . 4_455
O(4) H(30) 2.784 ? . 3_567
O(5) H(14) 3.392(3) ? . 3_777
O(5) H(19) 2.751(3) ? . 1_665
O(5) H(22) 3.525(3) ? . 1_665
O(5) H(27) 3.272(3) ? . 3_767
O(6) H(2) 3.572(3) ? . 3_777
O(6) H(9) 3.490(3) ? . 4_665
O(6) H(12) 2.549(3) ? . 4_665
O(6) H(19) 2.781(2) ? . 3_777
O(6) H(22) 2.410(3) ? . 3_777
O(6) H(30) 3.504 ? . 1_765
O(6) H(31) 2.681 ? . 1_765
N(1) H(5) 2.879(2) ? . 2_556
N(1) H(18) 3.475(2) ? . 1_565
N(2) H(21) 3.305(2) ? . 3_657
N(3) H(17) 3.153(2) ? . 3_657
N(3) H(24) 3.361(2) ? . 1_545
N(5) H(5) 2.863(2) ? . 2_556
N(5) H(6) 3.489(2) ? . 2_556
N(5) H(24) 3.509(2) ? . 1_545
N(6) H(25) 3.298(2) ? . 1_545
C(1) H(5) 2.688(2) ? . 2_556
C(1) H(8) 3.161(2) ? . 2_556
C(1) H(18) 3.552(2) ? . 1_565
C(1) H(27) 3.575(2) ? . 1_565
C(2) H(5) 3.125(2) ? . 2_556
C(2) H(8) 3.036(2) ? . 2_556
C(3) H(21) 3.593(2) ? . 1_565
C(5) H(5) 3.423(2) ? . 2_556
C(6) H(18) 3.464(2) ? . 3_657
C(7) H(18) 3.370(2) ? . 3_657
C(10) H(21) 3.302(2) ? . 3_657
C(11) H(24) 3.531(2) ? . 1_545
C(14) H(17) 3.240(2) ? . 3_657
C(14) H(20) 3.290(2) ? . 1_545
C(15) H(17) 2.824(2) ? . 3_657
C(15) H(24) 3.383(2) ? . 1_545
C(16) H(23) 3.410(3) ? . 3_657
C(18) H(26) 3.267(3) ? . 4_554
C(19) H(26) 3.385(3) ? . 4_554
C(21) H(5) 3.037(2) ? . 2_556
C(21) H(6) 3.367(2) ? . 2_556
C(21) H(7) 3.497(2) ? . 2_556
C(22) H(5) 3.432(3) ? . 2_556
C(22) H(6) 3.092(3) ? . 2_556
C(22) H(7) 3.459(3) ? . 2_556
C(23) H(2) 3.236(2) ? . 2_546
C(23) H(6) 2.963(2) ? . 2_556
C(24) H(5) 3.488(2) ? . 2_556
C(24) H(6) 3.079(2) ? . 2_556
C(24) H(24) 3.089(2) ? . 1_545
C(25) H(5) 3.058(2) ? . 2_556
C(25) H(6) 3.313(2) ? . 2_556
C(25) H(24) 3.002(2) ? . 1_545
C(25) H(25) 3.555(2) ? . 1_545
C(27) H(28) 3.375(2) ? . 3_657
C(28) H(13) 3.055(3) ? . 4_455
C(28) H(29) 3.528 ? . 3_557
C(29) H(11) 3.484(3) ? . 4_455
C(29) H(13) 2.949(3) ? . 4_455
C(29) H(29) 3.055 ? . 3_557
C(32) H(12) 3.314(2) ? . 2_556
C(34) H(20) 3.518(2) ? . 2_546
C(35) H(20) 3.588(2) ? . 2_546
C(35) H(25) 3.518(2) ? . 1_545
C(36) H(24) 3.385(2) ? . 1_545
C(36) H(25) 3.270(2) ? . 1_545
C(37) H(11) 3.432(3) ? . 4_455
C(37) H(30) 3.551 ? . 3_567
C(38) H(30) 2.836 ? . 3_567
C(39) H(13) 3.582(5) ? . 4_565
C(39) H(14) 3.073(4) ? . 3_777
C(39) H(27) 3.333(4) ? . 3_767
C(39) H(30) 3.464 ? . 3_677
C(40) H(4) 2.753(4) ? . 3_767
C(40) H(6) 3.425(5) ? . 3_767
C(40) H(12) 3.241(4) ? . 4_665
C(40) H(22) 2.802(5) ? . 3_777
C(40) H(25) 3.447(5) ? . 3_777
C(40) H(29) 3.587 ? . 1_765
C(40) H(31) 2.629 ? . 1_765
H(1) O(3) 2.752(3) ? . 3_557
H(2) F(1) 2.983(3) ? . 2_556
H(2) F(5) 3.365(2) ? . 2_556
H(2) O(6) 3.572(3) ? . 3_777
H(2) C(23) 3.236(2) ? . 2_556
H(2) H(9) 3.549(2) ? . 2_556
H(2) H(12) 2.659(3) ? . 2_556
H(3) O(1) 2.567(2) ? . 2_556
H(3) H(12) 3.195(2) ? . 2_556
H(4) C(40) 2.753(4) ? . 3_767
H(4) H(25) 3.498(2) ? . 1_545
H(5) N(1) 2.879(2) ? . 2_546
H(5) N(5) 2.863(2) ? . 2_546
H(5) C(1) 2.688(2) ? . 2_546
H(5) C(2) 3.125(2) ? . 2_546
H(5) C(5) 3.423(2) ? . 2_546
H(5) C(21) 3.037(2) ? . 2_546
H(5) C(22) 3.432(3) ? . 2_546
H(5) C(24) 3.488(2) ? . 2_546
H(5) C(25) 3.058(2) ? . 2_546
H(5) H(10) 3.442(2) ? . 2_546
H(5) H(20) 2.879(2) ? . 2_546
H(5) H(24) 3.542(2) ? . 2_546
H(6) N(5) 3.489(2) ? . 2_546
H(6) C(21) 3.367(2) ? . 2_546
H(6) C(22) 3.092(3) ? . 2_546
H(6) C(23) 2.963(2) ? . 2_546
H(6) C(24) 3.079(2) ? . 2_546
H(6) C(25) 3.313(2) ? . 2_546
H(6) C(40) 3.425(5) ? . 3_767
H(6) H(9) 3.532(3) ? . 2_546
H(6) H(12) 3.346(2) ? . 2_546
H(6) H(25) 2.874(2) ? . 1_545
H(7) F(5) 2.690(2) ? . 2_556
H(7) O(3) 3.389(3) ? . 3_557
H(7) C(21) 3.497(2) ? . 2_546
H(7) C(22) 3.459(3) ? . 2_546
H(7) H(9) 3.439(3) ? . 2_546
H(7) H(20) 3.511(2) ? . 2_546
H(8) F(5) 2.825(2) ? . 2_556
H(8) F(8) 2.927(2) ? . 2_556
H(8) O(1) 3.218(2) ? . 2_556
H(8) C(1) 3.161(2) ? . 2_546
H(8) C(2) 3.036(2) ? . 2_546
H(8) H(20) 2.989(2) ? . 2_546
H(8) H(24) 2.776(2) ? . 2_546
H(9) F(1) 2.894(3) ? . .
H(9) F(8) 3.489(2) ? . .
H(9) O(3) 3.491(3) ? . 4_554
H(9) O(6) 3.490(3) ? . 4_364
H(9) H(2) 3.549(2) ? . 2_546
H(9) H(6) 3.532(3) ? . 2_556
H(9) H(7) 3.439(3) ? . 2_556
H(9) H(31) 3.556 ? . 4_554
H(10) O(1) 3.065(2) ? . 2_556
H(10) H(5) 3.442(2) ? . 2_556
H(10) H(24) 3.122(2) ? . 1_545
H(10) H(25) 3.057(2) ? . 1_545
H(11) F(1) 3.451(3) ? . .
H(11) F(3) 3.423(2) ? . .
H(11) F(5) 3.578(3) ? . 1_565
H(11) O(3) 3.111(3) ? . 4_554
H(11) C(29) 3.484(3) ? . 4_554
H(11) C(37) 3.432(3) ? . 4_554
H(11) H(26) 3.068(3) ? . 4_554
H(12) O(2) 3.471(2) ? . 2_546
H(12) O(6) 2.549(3) ? . 4_364
H(12) C(32) 3.314(2) ? . 2_546
H(12) C(40) 3.241(4) ? . 4_364
H(12) H(2) 2.659(3) ? . 2_546
H(12) H(3) 3.195(2) ? . 2_546
H(12) H(6) 3.346(2) ? . 2_556
H(12) H(22) 3.123(2) ? . 2_546
H(13) F(4) 3.505(3) ? . 1_565
H(13) C(28) 3.055(3) ? . 4_554
H(13) C(29) 2.949(3) ? . 4_554
H(13) C(39) 3.582(5) ? . 4_464
H(13) H(23) 3.039(3) ? . 4_554
H(13) H(26) 2.851(3) ? . 4_554
H(14) F(2) 3.573(3) ? . 1_565
H(14) F(4) 3.566(2) ? . 2_656
H(14) O(5) 3.392(3) ? . 3_777
H(14) C(39) 3.073(4) ? . 3_777
H(14) H(17) 3.568(3) ? . 3_657
H(14) H(23) 3.004(3) ? . 3_657
H(14) H(27) 3.419(3) ? . 1_565
H(15) P(1) 3.376(2) ? . 2_656
H(15) F(2) 3.382(3) ? . 1_565
H(15) F(2) 3.431(3) ? . 2_656
H(15) F(3) 2.521(2) ? . 2_656
H(15) F(4) 2.624(2) ? . 2_656
H(16) Cl(1) 2.9972(17) ? . 3_657
H(16) H(25) 3.517(2) ? . 1_545
H(17) Cl(1) 2.901(2) ? . 3_657
H(17) N(3) 3.153(2) ? . 3_657
H(17) C(14) 3.240(2) ? . 3_657
H(17) C(15) 2.824(2) ? . 3_657
H(17) H(14) 3.568(3) ? . 3_657
H(17) H(27) 3.546(2) ? . 3_657
H(17) H(28) 2.878(2) ? . 3_657
H(18) Cl(1) 2.8900(19) ? . 1_545
H(18) N(1) 3.475(2) ? . 1_545
H(18) C(1) 3.552(2) ? . 1_545
H(18) C(6) 3.464(2) ? . 3_657
H(18) C(7) 3.370(2) ? . 3_657
H(18) H(19) 3.588(2) ? . 3_657
H(19) O(5) 2.751(3) ? . 1_445
H(19) O(6) 2.781(2) ? . 3_777
H(19) H(18) 3.588(2) ? . 3_657
H(20) P(1) 3.4673(19) ? . 1_565
H(20) F(2) 2.783(2) ? . 1_565
H(20) F(5) 2.996(3) ? . 1_565
H(20) F(8) 2.827(2) ? . 1_565
H(20) C(14) 3.290(2) ? . 1_565
H(20) C(34) 3.518(2) ? . 2_556
H(20) C(35) 3.588(2) ? . 2_556
H(20) H(5) 2.879(2) ? . 2_556
H(20) H(7) 3.511(2) ? . 2_556
H(20) H(8) 2.989(2) ? . 2_556
H(20) H(27) 3.233(2) ? . 1_565
H(21) Cl(1) 2.6672(18) ? . 3_657
H(21) N(2) 3.305(2) ? . 3_657
H(21) C(3) 3.593(2) ? . 1_545
H(21) C(10) 3.302(2) ? . 3_657
H(22) O(5) 3.525(3) ? . 1_445
H(22) O(6) 2.410(3) ? . 3_777
H(22) C(40) 2.802(5) ? . 3_777
H(22) H(12) 3.123(2) ? . 2_556
H(23) F(4) 2.362(2) ? . 4_445
H(23) C(16) 3.410(3) ? . 3_657
H(23) H(13) 3.039(3) ? . 4_455
H(23) H(14) 3.004(3) ? . 3_657
H(23) H(28) 3.513(2) ? . 3_657
H(24) F(8) 2.428(2) ? . 1_565
H(24) O(1) 3.523(2) ? . 1_565
H(24) N(3) 3.361(2) ? . 1_565
H(24) N(5) 3.509(2) ? . 1_565
H(24) C(11) 3.531(2) ? . 1_565
H(24) C(15) 3.383(2) ? . 1_565
H(24) C(24) 3.089(2) ? . 1_565
H(24) C(25) 3.002(2) ? . 1_565
H(24) C(36) 3.385(2) ? . 1_565
H(24) H(5) 3.542(2) ? . 2_556
H(24) H(8) 2.776(2) ? . 2_556
H(24) H(10) 3.122(2) ? . 1_565
H(25) O(1) 3.523(2) ? . 1_565
H(25) N(6) 3.298(2) ? . 1_565
H(25) C(25) 3.555(2) ? . 1_565
H(25) C(35) 3.518(2) ? . 1_565
H(25) C(36) 3.270(2) ? . 1_565
H(25) C(40) 3.447(5) ? . 3_777
H(25) H(4) 3.498(2) ? . 1_565
H(25) H(6) 2.874(2) ? . 1_565
H(25) H(10) 3.057(2) ? . 1_565
H(25) H(16) 3.517(2) ? . 1_565
H(26) F(1) 3.498(3) ? . 4_445
H(26) F(4) 2.834(2) ? . 4_445
H(26) F(5) 2.748(3) ? . 4_445
H(26) C(18) 3.267(3) ? . 4_455
H(26) C(19) 3.385(3) ? . 4_455
H(26) H(11) 3.068(3) ? . 4_455
H(26) H(13) 2.851(3) ? . 4_455
H(26) H(29) 2.823 ? . 3_557
H(27) F(2) 2.763(2) ? . .
H(27) O(5) 3.272(3) ? . 3_767
H(27) C(1) 3.575(2) ? . 1_545
H(27) C(39) 3.333(4) ? . 3_767
H(27) H(14) 3.419(3) ? . 1_545
H(27) H(17) 3.546(2) ? . 3_657
H(27) H(20) 3.233(2) ? . 1_545
H(28) P(1) 3.4388(18) ? . .
H(28) F(2) 2.866(2) ? . .
H(28) F(3) 2.647(2) ? . .
H(28) F(8) 2.947(2) ? . .
H(28) C(27) 3.375(2) ? . 3_657
H(28) H(17) 2.878(2) ? . 3_657
H(28) H(23) 3.513(2) ? . 3_657
H(29) F(1) 2.884 ? . 2_556
H(29) C(28) 3.528 ? . 3_557
H(29) C(29) 3.055 ? . 3_557
H(29) C(40) 3.587 ? . 1_345
H(29) H(26) 2.823 ? . 3_557
H(30) F(1) 3.299 ? . 2_556
H(30) O(4) 2.784 ? . 3_567
H(30) O(6) 3.504 ? . 1_345
H(30) C(37) 3.551 ? . 3_567
H(30) C(38) 2.836 ? . 3_567
H(30) C(39) 3.464 ? . 3_677
H(30) H(30) 2.369 ? . 3_567
H(30) H(31) 2.973 ? . 3_567
H(31) O(6) 2.681 ? . 1_345
H(31) C(40) 2.629 ? . 1_345
H(31) H(9) 3.556 ? . 4_455
H(31) H(30) 2.973 ? . 3_567

loop_
_geom_torsion_atom_site_label_1
_geom_torsion_atom_site_label_2
_geom_torsion_atom_site_label_3
_geom_torsion_atom_site_label_4
_geom_torsion
_geom_torsion_publ_flag
_geom_torsion_site_symmetry_1
_geom_torsion_site_symmetry_2
_geom_torsion_site_symmetry_3
_geom_torsion_site_symmetry_4
Cl(1) Co(1) N(1) C(1) 88.29(13) ? . . . .
Cl(1) Co(1) N(1) C(5) -91.84(11) ? . . . .
Cl(1) Co(1) N(2) C(6) 93.41(11) ? . . . .
Cl(1) Co(1) N(2) C(10) -90.47(12) ? . . . .
Cl(1) Co(1) N(3) C(11) 85.18(11) ? . . . .
Cl(1) Co(1) N(3) C(15) -86.55(13) ? . . . .
Cl(1) Co(1) N(4) C(16) -1.42(17) ? . . . .
Cl(1) Co(1) N(4) C(20) -179.81(13) ? . . . .
Cl(1) Co(1) N(5) C(21) -12.8(3) ? . . . .
Cl(1) Co(1) N(5) C(25) 164.95(18) ? . . . .
N(1) Co(1) N(2) C(6) 0.32(11) ? . . . .
N(1) Co(1) N(2) C(10) 176.44(13) ? . . . .
N(2) Co(1) N(1) C(1) -179.54(14) ? . . . .
N(2) Co(1) N(1) C(5) 0.33(11) ? . . . .
N(1) Co(1) N(3) C(11) -17.83(18) ? . . . .
N(1) Co(1) N(3) C(15) 170.44(12) ? . . . .
N(3) Co(1) N(1) C(1) -168.88(12) ? . . . .
N(3) Co(1) N(1) C(5) 10.99(18) ? . . . .
N(1) Co(1) N(4) C(16) 93.42(17) ? . . . .
N(1) Co(1) N(4) C(20) -84.97(14) ? . . . .
N(4) Co(1) N(1) C(1) -7.36(14) ? . . . .
N(4) Co(1) N(1) C(5) 172.51(11) ? . . . .
N(1) Co(1) N(5) C(21) 101.82(12) ? . . . .
N(1) Co(1) N(5) C(25) -80.43(14) ? . . . .
N(5) Co(1) N(1) C(1) -83.08(14) ? . . . .
N(5) Co(1) N(1) C(5) 96.79(12) ? . . . .
N(2) Co(1) N(3) C(11) -7.16(11) ? . . . .
N(2) Co(1) N(3) C(15) -178.89(14) ? . . . .
N(3) Co(1) N(2) C(6) -174.21(13) ? . . . .
N(3) Co(1) N(2) C(10) 1.91(11) ? . . . .
N(2) Co(1) N(4) C(16) 162.0(3) ? . . . .
N(2) Co(1) N(4) C(20) -16.3(5) ? . . . .
N(4) Co(1) N(2) C(6) -70.1(4) ? . . . .
N(4) Co(1) N(2) C(10) 106.0(4) ? . . . .
N(2) Co(1) N(5) C(21) 177.19(12) ? . . . .
N(2) Co(1) N(5) C(25) -5.06(14) ? . . . .
N(5) Co(1) N(2) C(6) -88.23(12) ? . . . .
N(5) Co(1) N(2) C(10) 87.89(12) ? . . . .
N(3) Co(1) N(4) C(16) -96.08(17) ? . . . .
N(3) Co(1) N(4) C(20) 85.53(14) ? . . . .
N(4) Co(1) N(3) C(11) -178.92(11) ? . . . .
N(4) Co(1) N(3) C(15) 9.35(14) ? . . . .
N(3) Co(1) N(5) C(21) -108.02(12) ? . . . .
N(3) Co(1) N(5) C(25) 69.74(14) ? . . . .
N(5) Co(1) N(3) C(11) -104.28(12) ? . . . .
N(5) Co(1) N(3) C(15) 83.99(13) ? . . . .
N(4) Co(1) N(5) C(21) -0.21(12) ? . . . .
N(4) Co(1) N(5) C(25) 177.55(14) ? . . . .
N(5) Co(1) N(4) C(16) -179.36(17) ? . . . .
N(5) Co(1) N(4) C(20) 2.25(13) ? . . . .
C(31) O(2) C(32) C(33) -87.7(2) ? . . . .
C(32) O(2) C(31) C(26) 108.11(18) ? . . . .
C(32) O(2) C(31) C(30) -71.8(2) ? . . . .
C(38) O(4) C(37) O(3) -6.3(3) ? . . . .
C(38) O(4) C(37) C(30) 172.0(2) ? . . . .
Co(1) N(1) C(1) C(2) 179.43(12) ? . . . .
Co(1) N(1) C(5) C(4) -179.45(12) ? . . . .
Co(1) N(1) C(5) C(6) -0.87(17) ? . . . .
C(1) N(1) C(5) C(4) 0.4(2) ? . . . .
C(1) N(1) C(5) C(6) 179.02(14) ? . . . .
C(5) N(1) C(1) C(2) -0.4(2) ? . . . .
Co(1) N(2) C(6) C(5) -0.85(18) ? . . . .
Co(1) N(2) C(6) C(7) 176.60(12) ? . . . .
Co(1) N(2) C(10) C(9) -175.27(12) ? . . . .
Co(1) N(2) C(10) C(11) 3.11(18) ? . . . .
C(6) N(2) C(10) C(9) 0.9(2) ? . . . .
C(6) N(2) C(10) C(11) 179.23(14) ? . . . .
C(10) N(2) C(6) C(5) -176.99(14) ? . . . .
C(10) N(2) C(6) C(7) 0.5(2) ? . . . .
Co(1) N(3) C(11) C(10) 10.91(17) ? . . . .
Co(1) N(3) C(11) C(12) -170.03(12) ? . . . .
Co(1) N(3) C(15) C(14) 169.59(13) ? . . . .
C(11) N(3) C(15) C(14) -1.9(2) ? . . . .
C(15) N(3) C(11) C(10) -176.74(14) ? . . . .
C(15) N(3) C(11) C(12) 2.3(2) ? . . . .
Co(1) N(4) C(16) C(17) -177.85(17) ? . . . .
Co(1) N(4) C(20) C(19) 177.64(16) ? . . . .
Co(1) N(4) C(20) C(21) -3.8(2) ? . . . .
C(16) N(4) C(20) C(19) -0.9(2) ? . . . .
C(16) N(4) C(20) C(21) 177.67(18) ? . . . .
C(20) N(4) C(16) C(17) 0.5(3) ? . . . .
Co(1) N(5) C(21) C(20) -1.7(2) ? . . . .
Co(1) N(5) C(21) C(22) 177.17(14) ? . . . .
Co(1) N(5) C(25) C(24) -175.33(13) ? . . . .
C(21) N(5) C(25) C(24) 2.4(2) ? . . . .
C(25) N(5) C(21) C(20) -179.54(15) ? . . . .
C(25) N(5) C(21) C(22) -0.7(2) ? . . . .
C(35) N(6) C(36) O(1) 7.1(2) ? . . . .
C(35) N(6) C(36) C(24) -169.65(16) ? . . . .
C(36) N(6) C(35) C(34) -175.63(17) ? . . . .
N(1) C(1) C(2) C(3) -0.2(2) ? . . . .
C(1) C(2) C(3) C(4) 0.9(2) ? . . . .
C(2) C(3) C(4) C(5) -0.9(2) ? . . . .
C(3) C(4) C(5) N(1) 0.2(2) ? . . . .
C(3) C(4) C(5) C(6) -178.24(16) ? . . . .
N(1) C(5) C(6) N(2) 1.1(2) ? . . . .
N(1) C(5) C(6) C(7) -176.24(15) ? . . . .
C(4) C(5) C(6) N(2) 179.66(15) ? . . . .
C(4) C(5) C(6) C(7) 2.3(2) ? . . . .
N(2) C(6) C(7) C(8) -1.3(2) ? . . . .
C(5) C(6) C(7) C(8) 175.87(15) ? . . . .
C(6) C(7) C(8) C(9) 0.8(2) ? . . . .
C(6) C(7) C(8) C(26) 179.39(15) ? . . . .
C(7) C(8) C(9) C(10) 0.4(2) ? . . . .
C(7) C(8) C(26) C(27) -144.89(17) ? . . . .
C(7) C(8) C(26) C(31) 35.5(2) ? . . . .
C(9) C(8) C(26) C(27) 33.6(2) ? . . . .
C(9) C(8) C(26) C(31) -145.95(16) ? . . . .
C(26) C(8) C(9) C(10) -178.19(15) ? . . . .
C(8) C(9) C(10) N(2) -1.3(2) ? . . . .
C(8) C(9) C(10) C(11) -179.49(15) ? . . . .
N(2) C(10) C(11) N(3) -9.3(2) ? . . . .
N(2) C(10) C(11) C(12) 171.68(15) ? . . . .
C(9) C(10) C(11) N(3) 169.06(15) ? . . . .
C(9) C(10) C(11) C(12) -10.0(2) ? . . . .
N(3) C(11) C(12) C(13) -1.1(2) ? . . . .
C(10) C(11) C(12) C(13) 177.92(16) ? . . . .
C(11) C(12) C(13) C(14) -0.7(2) ? . . . .
C(12) C(13) C(14) C(15) 1.1(2) ? . . . .
C(13) C(14) C(15) N(3) 0.2(2) ? . . . .
N(4) C(16) C(17) C(18) -0.4(3) ? . . . .
C(16) C(17) C(18) C(19) 0.6(3) ? . . . .
C(17) C(18) C(19) C(20) -1.0(3) ? . . . .
C(18) C(19) C(20) N(4) 1.1(3) ? . . . .
C(18) C(19) C(20) C(21) -177.3(2) ? . . . .
N(4) C(20) C(21) N(5) 3.6(2) ? . . . .
N(4) C(20) C(21) C(22) -175.20(18) ? . . . .
C(19) C(20) C(21) N(5) -177.93(19) ? . . . .
C(19) C(20) C(21) C(22) 3.3(3) ? . . . .
N(5) C(21) C(22) C(23) -1.6(2) ? . . . .
C(20) C(21) C(22) C(23) 177.06(18) ? . . . .
C(21) C(22) C(23) C(24) 2.4(2) ? . . . .
C(22) C(23) C(24) C(25) -0.8(2) ? . . . .
C(22) C(23) C(24) C(36) -177.20(18) ? . . . .
C(23) C(24) C(25) N(5) -1.6(2) ? . . . .
C(23) C(24) C(36) O(1) 38.9(2) ? . . . .
C(23) C(24) C(36) N(6) -144.34(18) ? . . . .
C(25) C(24) C(36) O(1) -137.42(19) ? . . . .
C(25) C(24) C(36) N(6) 39.4(2) ? . . . .
C(36) C(24) C(25) N(5) 174.87(16) ? . . . .
C(8) C(26) C(27) C(28) 179.59(17) ? . . . .
C(8) C(26) C(31) O(2) 1.4(2) ? . . . .
C(8) C(26) C(31) C(30) -178.69(16) ? . . . .
C(27) C(26) C(31) O(2) -178.17(15) ? . . . .
C(27) C(26) C(31) C(30) 1.7(2) ? . . . .
C(31) C(26) C(27) C(28) -0.8(2) ? . . . .
C(26) C(27) C(28) C(29) -0.2(3) ? . . . .
C(27) C(28) C(29) C(30) 0.3(3) ? . . . .
C(28) C(29) C(30) C(31) 0.6(3) ? . . . .
C(28) C(29) C(30) C(37) -177.0(2) ? . . . .
C(29) C(30) C(31) O(2) 178.27(17) ? . . . .
C(29) C(30) C(31) C(26) -1.6(2) ? . . . .
C(29) C(30) C(37) O(3) -10.4(3) ? . . . .
C(29) C(30) C(37) O(4) 171.3(2) ? . . . .
C(31) C(30) C(37) O(3) 172.1(2) ? . . . .
C(31) C(30) C(37) O(4) -6.1(3) ? . . . .
C(37) C(30) C(31) O(2) -4.3(2) ? . . . .
C(37) C(30) C(31) C(26) 175.78(18) ? . . . .
O(2) C(32) C(33) C(34) -173.57(16) ? . . . .
C(32) C(33) C(34) C(35) -172.18(18) ? . . . .
C(33) C(34) C(35) N(6) -55.8(2) ? . . . .
